data_4070733
loop_
_publ_author_name
'Arita, Hiroko'
'Ishiwata, Koji'
'Kuwata, Shigeki'
'Ikariya, Takao'

_publ_section_title
;
 Acid--Base Bifunction and Umpolung of the Bridging Hydride in a
 Coordinatively Unsaturated Mesylimido- and Hydrido-Bridged Diiridium
 Complex
;
_journal_issue 4
_journal_name_full Organometallics
_journal_page_first 493
_journal_paper_doi 10.1021/om7009705
_journal_volume 27
_journal_year 2008
_chemical_formula_moiety 'C22 H34 Cl Ir2 N O3 S '
_chemical_formula_sum 'C22 H34 Cl Ir2 N O3 S'
_chemical_formula_weight 812.47
_space_group_IT_number 61
_symmetry_cell_setting orthorhombic
_symmetry_Int_Tables_number 61
_symmetry_space_group_name_Hall '-P 2ac 2ab'
_symmetry_space_group_name_H-M 'P b c a'
_cell_angle_alpha 90.0000
_cell_angle_beta 90.0000
_cell_angle_gamma 90.0000
_cell_formula_units_Z 8
_cell_length_a 16.469(7)
_cell_length_b 15.342(7)
_cell_length_c 20.655(9)
_cell_measurement_reflns_used 14139
_cell_measurement_temperature 193.1
_cell_measurement_theta_max 31.0
_cell_measurement_theta_min 2.4
_cell_volume 5219(4)
_computing_cell_refinement CrystalClear
_computing_data_collection CrystalClear
_computing_data_reduction CrystalStructure
_computing_publication_material 'CrystalStructure 3.8'
_computing_structure_refinement CRYSTALS
_computing_structure_solution SIR92
_diffrn_detector_area_resol_mean 7.31
_diffrn_measured_fraction_theta_full 0.998
_diffrn_measured_fraction_theta_max 0.954
_diffrn_measurement_device_type 'Rigaku Saturn'
_diffrn_measurement_method \w
_diffrn_radiation_type 'Mo K\a'
_diffrn_radiation_wavelength 0.71070
_diffrn_reflns_av_R_equivalents 0.092
_diffrn_reflns_limit_h_max 21
_diffrn_reflns_limit_h_min -22
_diffrn_reflns_limit_k_max 21
_diffrn_reflns_limit_k_min -22
_diffrn_reflns_limit_l_max 28
_diffrn_reflns_limit_l_min -29
_diffrn_reflns_number 57408
_diffrn_reflns_theta_full 27.50
_diffrn_reflns_theta_max 30.86
_exptl_absorpt_coefficient_mu 10.422
_exptl_absorpt_correction_T_max 0.044
_exptl_absorpt_correction_T_min 0.032
_exptl_absorpt_correction_type multi-scan
_exptl_absorpt_process_details 'Jacobson, R. (1998) Private communication'
_exptl_crystal_colour red
_exptl_crystal_density_diffrn 2.068
_exptl_crystal_density_method 'not measured'
_exptl_crystal_description block
_exptl_crystal_F_000 3072.00
_exptl_crystal_size_max 0.30
_exptl_crystal_size_mid 0.30
_exptl_crystal_size_min 0.30
_refine_diff_density_max 3.90
_refine_diff_density_min -3.12
_refine_ls_extinction_method none
_refine_ls_goodness_of_fit_ref 1.003
_refine_ls_hydrogen_treatment constr
_refine_ls_number_parameters 305
_refine_ls_number_reflns 5989
_refine_ls_R_factor_gt 0.0408
_refine_ls_shift/su_max 0.0000
_refine_ls_structure_factor_coef Fsqd
_refine_ls_weighting_details 'w = 1/[0.0009Fo^2^ + 0.7500\s(Fo^2^)]/(4Fo^2^)'
_refine_ls_weighting_scheme calc
_refine_ls_wR_factor_ref 0.1456
_reflns_number_gt 3568
_reflns_number_total 5989
_reflns_threshold_expression F^2^>2.0\s(F^2^)
_cod_data_source_file om7009705-file011.cif
_cod_data_source_block '__4'
_cod_original_formula_sum 'C22 H34 Cl Ir2 N O3 S '
_cod_database_code 4070733

loop_
_symmetry_equiv_pos_site_id
_symmetry_equiv_pos_as_xyz
1 +X,+Y,+Z
2 1/2-X,1/2+Y,+Z
3 +X,1/2-Y,1/2+Z
4 1/2-X,-Y,1/2+Z
5 -X,-Y,-Z
6 1/2+X,1/2-Y,-Z
7 -X,1/2+Y,1/2-Z
8 1/2+X,+Y,1/2-Z

loop_
_atom_site_label
_atom_site_type_symbol
_atom_site_fract_x
_atom_site_fract_y
_atom_site_fract_z
_atom_site_U_iso_or_equiv
_atom_site_adp_type
_atom_site_occupancy
_atom_site_symmetry_multiplicity
_atom_site_calc_flag
_atom_site_refinement_flags
Ir(1) Ir 0.51386(3) 0.66541(3) 0.14525(2) 0.02501(12) Uani 1.00 1 d .
Ir(2) Ir 0.35502(3) 0.66719(4) 0.10720(2) 0.02831(12) Uani 1.00 1 d .
Cl(1) Cl 0.55188(19) 0.7386(2) 0.04699(16) 0.0338(8) Uani 1.00 1 d .
S(1) S 0.44724(19) 0.4768(2) 0.08952(16) 0.0278(8) Uani 1.00 1 d .
O(1) O 0.5210(4) 0.4419(5) 0.0628(4) 0.031(2) Uani 1.00 1 d .
O(2) O 0.4285(5) 0.4557(5) 0.1550(4) 0.039(2) Uani 1.00 1 d .
O(3) O 0.3052(6) 0.5750(8) 0.2261(5) 0.065(3) Uani 1.00 1 d .
N(1) N 0.4501(5) 0.5831(6) 0.0820(4) 0.026(2) Uani 1.00 1 d .
C(1) C 0.3667(7) 0.4424(9) 0.0400(7) 0.043(4) Uani 1.00 1 d .
C(2) C 0.6352(7) 0.6725(9) 0.1853(6) 0.034(3) Uani 1.00 1 d .
C(3) C 0.5999(8) 0.5968(8) 0.2086(6) 0.035(3) Uani 1.00 1 d .
C(4) C 0.5280(9) 0.6205(9) 0.2447(7) 0.043(4) Uani 1.00 1 d .
C(5) C 0.5212(8) 0.7151(9) 0.2432(6) 0.037(3) Uani 1.00 1 d .
C(6) C 0.5872(7) 0.7478(8) 0.2055(6) 0.034(3) Uani 1.00 1 d .
C(7) C 0.7138(7) 0.6778(9) 0.1470(6) 0.042(4) Uani 1.00 1 d .
C(8) C 0.6303(9) 0.5054(10) 0.2023(9) 0.064(5) Uani 1.00 1 d .
C(9) C 0.4791(10) 0.5642(12) 0.2889(7) 0.068(6) Uani 1.00 1 d .
C(10) C 0.4598(9) 0.7713(11) 0.2776(7) 0.062(5) Uani 1.00 1 d .
C(11) C 0.6070(9) 0.8408(8) 0.1918(7) 0.048(4) Uani 1.00 1 d .
C(12) C 0.2287(7) 0.7102(9) 0.0840(6) 0.040(4) Uani 1.00 1 d .
C(13) C 0.2670(7) 0.6890(8) 0.0243(6) 0.035(3) Uani 1.00 1 d .
C(14) C 0.3334(7) 0.7478(9) 0.0162(6) 0.036(3) Uani 1.00 1 d .
C(15) C 0.3378(9) 0.8050(8) 0.0694(7) 0.041(4) Uani 1.00 1 d .
C(16) C 0.2749(8) 0.7806(9) 0.1136(6) 0.042(4) Uani 1.00 1 d .
C(17) C 0.1526(8) 0.6683(12) 0.1101(9) 0.073(6) Uani 1.00 1 d .
C(18) C 0.2382(9) 0.6219(10) -0.0233(7) 0.052(4) Uani 1.00 1 d .
C(19) C 0.3842(9) 0.7545(11) -0.0452(7) 0.054(5) Uani 1.00 1 d .
C(20) C 0.3909(9) 0.8837(9) 0.0760(9) 0.058(5) Uani 1.00 1 d .
C(21) C 0.2514(12) 0.8247(12) 0.1752(9) 0.083(6) Uani 1.00 1 d .
C(22) C 0.3285(8) 0.6067(9) 0.1826(7) 0.039(4) Uani 1.00 1 d .
H(1) H 0.4664 0.5963 0.0389 0.031 Uiso 1.00 1 c R
H(2) H 0.3580 0.4842 0.0067 0.052 Uiso 1.00 1 c R
H(3) H 0.3187 0.4367 0.0652 0.052 Uiso 1.00 1 c R
H(4) H 0.3798 0.3878 0.0211 0.052 Uiso 1.00 1 c R
H(5) H 0.7334 0.6206 0.1389 0.051 Uiso 1.00 1 c R
H(6) H 0.7529 0.7093 0.1714 0.051 Uiso 1.00 1 c R
H(7) H 0.7044 0.7067 0.1071 0.051 Uiso 1.00 1 c R
H(8) H 0.5954 0.4676 0.2259 0.077 Uiso 1.00 1 c R
H(9) H 0.6837 0.5020 0.2195 0.077 Uiso 1.00 1 c R
H(10) H 0.6309 0.4885 0.1581 0.077 Uiso 1.00 1 c R
H(11) H 0.4411 0.5988 0.3120 0.082 Uiso 1.00 1 c R
H(12) H 0.5142 0.5357 0.3186 0.082 Uiso 1.00 1 c R
H(13) H 0.4510 0.5218 0.2639 0.082 Uiso 1.00 1 c R
H(14) H 0.4709 0.8312 0.2700 0.074 Uiso 1.00 1 c R
H(15) H 0.4625 0.7598 0.3227 0.074 Uiso 1.00 1 c R
H(16) H 0.4071 0.7576 0.2620 0.074 Uiso 1.00 1 c R
H(17) H 0.6551 0.8446 0.1665 0.057 Uiso 1.00 1 c R
H(18) H 0.6144 0.8718 0.2312 0.057 Uiso 1.00 1 c R
H(19) H 0.5630 0.8655 0.1684 0.057 Uiso 1.00 1 c R
H(20) H 0.1364 0.6245 0.0803 0.087 Uiso 1.00 1 c R
H(21) H 0.1102 0.7097 0.1148 0.087 Uiso 1.00 1 c R
H(22) H 0.1638 0.6422 0.1509 0.087 Uiso 1.00 1 c R
H(23) H 0.2738 0.6211 -0.0595 0.062 Uiso 1.00 1 c R
H(24) H 0.1849 0.6360 -0.0373 0.062 Uiso 1.00 1 c R
H(25) H 0.2380 0.5660 -0.0034 0.062 Uiso 1.00 1 c R
H(26) H 0.4234 0.7996 -0.0409 0.065 Uiso 1.00 1 c R
H(27) H 0.3492 0.7673 -0.0804 0.065 Uiso 1.00 1 c R
H(28) H 0.4111 0.7007 -0.0529 0.065 Uiso 1.00 1 c R
H(29) H 0.3774 0.9151 0.1141 0.070 Uiso 1.00 1 c R
H(30) H 0.3828 0.9200 0.0393 0.070 Uiso 1.00 1 c R
H(31) H 0.4461 0.8661 0.0779 0.070 Uiso 1.00 1 c R
H(32) H 0.2036 0.7985 0.1921 0.099 Uiso 1.00 1 c R
H(33) H 0.2416 0.8847 0.1672 0.099 Uiso 1.00 1 c R
H(34) H 0.2942 0.8189 0.2057 0.099 Uiso 1.00 1 c R

loop_
_atom_site_aniso_label
_atom_site_aniso_U_11
_atom_site_aniso_U_22
_atom_site_aniso_U_33
_atom_site_aniso_U_12
_atom_site_aniso_U_13
_atom_site_aniso_U_23
Ir(1) 0.0294(2) 0.0211(2) 0.0246(2) 0.0006(2) -0.00056(19) 0.0022(2)
Ir(2) 0.0284(2) 0.0303(2) 0.0263(2) 0.0058(2) 0.00231(19) -0.0007(2)
Cl(1) 0.0395(17) 0.0311(17) 0.0308(17) -0.0060(14) 0.0014(14) 0.0062(13)
S(1) 0.0313(15) 0.0211(15) 0.0311(17) 0.0012(12) -0.0000(13) -0.0010(13)
O(1) 0.027(4) 0.027(4) 0.038(5) 0.006(3) -0.001(3) -0.000(4)
O(2) 0.057(6) 0.027(4) 0.034(5) -0.001(4) 0.008(4) 0.007(4)
O(3) 0.059(7) 0.081(8) 0.056(7) 0.012(6) 0.020(6) 0.014(6)
N(1) 0.029(5) 0.029(5) 0.020(5) -0.001(4) -0.000(4) 0.003(4)
C(1) 0.029(7) 0.044(8) 0.057(9) -0.002(6) -0.006(6) -0.013(7)
C(2) 0.031(6) 0.036(7) 0.035(7) -0.005(6) -0.003(5) 0.005(6)
C(3) 0.035(7) 0.031(7) 0.038(8) -0.001(6) -0.014(6) 0.011(6)
C(4) 0.052(9) 0.041(8) 0.034(8) -0.019(7) -0.017(6) 0.020(6)
C(5) 0.049(8) 0.046(8) 0.015(6) -0.010(7) 0.001(5) 0.005(6)
C(6) 0.040(7) 0.025(6) 0.037(8) -0.002(5) -0.012(6) -0.005(5)
C(7) 0.037(7) 0.044(9) 0.046(8) -0.004(6) -0.005(6) 0.010(7)
C(8) 0.069(10) 0.034(8) 0.090(14) 0.005(8) -0.024(9) 0.000(9)
C(9) 0.083(12) 0.078(13) 0.044(10) -0.039(11) -0.016(9) 0.014(9)
C(10) 0.067(10) 0.076(12) 0.041(9) 0.007(10) -0.000(8) -0.036(9)
C(11) 0.060(9) 0.029(7) 0.055(9) 0.010(7) -0.013(7) -0.007(7)
C(12) 0.027(6) 0.051(9) 0.041(8) 0.027(6) 0.003(6) 0.005(7)
C(13) 0.030(6) 0.041(8) 0.033(7) 0.007(5) -0.010(5) 0.004(6)
C(14) 0.026(6) 0.042(8) 0.039(8) 0.016(6) 0.003(6) 0.014(6)
C(15) 0.058(9) 0.022(6) 0.043(8) 0.021(6) -0.009(7) -0.001(6)
C(16) 0.050(8) 0.044(8) 0.031(7) 0.025(7) 0.011(6) -0.001(6)
C(17) 0.035(8) 0.100(16) 0.083(14) 0.014(9) 0.005(8) 0.022(12)
C(18) 0.066(10) 0.054(9) 0.036(8) 0.006(8) -0.026(7) 0.010(7)
C(19) 0.052(9) 0.067(11) 0.044(9) 0.014(8) 0.008(8) 0.009(8)
C(20) 0.065(10) 0.031(8) 0.078(12) 0.002(7) -0.014(9) 0.007(8)
C(21) 0.093(13) 0.080(14) 0.074(12) 0.060(11) -0.008(11) -0.025(11)
C(22) 0.045(8) 0.036(8) 0.037(8) 0.013(6) 0.002(6) -0.002(6)

loop_
_atom_type_symbol
_atom_type_description
_atom_type_scat_dispersion_real
_atom_type_scat_dispersion_imag
_atom_type_scat_source
C C 0.003 0.002
;
International Tables for Crystallography
(1992, Vol. C, Tables 4.2.6.8 and 6.1.1.4)
;
H H 0.000 0.000
;
International Tables for Crystallography
(1992, Vol. C, Table 6.1.1.4)
;
Cl Cl 0.148 0.159
;
International Tables for Crystallography
(1992, Vol. C, Tables 4.2.6.8 and 6.1.1.4)
;
Ir Ir -1.444 7.990
;
International Tables for Crystallography
(1992, Vol. C, Tables 4.2.6.8 and 6.1.1.4)
;
N N 0.006 0.003
;
International Tables for Crystallography
(1992, Vol. C, Tables 4.2.6.8 and 6.1.1.4)
;
O O 0.011 0.006
;
International Tables for Crystallography
(1992, Vol. C, Tables 4.2.6.8 and 6.1.1.4)
;
S S 0.125 0.123
;
International Tables for Crystallography
(1992, Vol. C, Tables 4.2.6.8 and 6.1.1.4)
;

loop_
_geom_angle_atom_site_label_1
_geom_angle_atom_site_label_2
_geom_angle_atom_site_label_3
_geom_angle
_geom_angle_publ_flag
Ir(2) Ir(1) Cl(1) 90.11(7) yes
Ir(2) Ir(1) N(1) 49.3(2) yes
Ir(2) Ir(1) C(2) 173.3(3) yes
Ir(2) Ir(1) C(3) 142.5(3) yes
Ir(2) Ir(1) C(4) 112.1(3) yes
Ir(2) Ir(1) C(5) 108.6(3) yes
Ir(2) Ir(1) C(6) 134.4(3) yes
Cl(1) Ir(1) N(1) 83.4(2) yes
Cl(1) Ir(1) C(2) 93.4(3) yes
Cl(1) Ir(1) C(3) 124.0(3) yes
Cl(1) Ir(1) C(4) 156.4(4) yes
Cl(1) Ir(1) C(5) 127.6(3) yes
Cl(1) Ir(1) C(6) 93.9(3) yes
N(1) Ir(1) C(2) 136.9(4) yes
N(1) Ir(1) C(3) 113.9(4) yes
N(1) Ir(1) C(4) 116.8(4) yes
N(1) Ir(1) C(5) 145.2(4) yes
N(1) Ir(1) C(6) 175.6(4) yes
C(2) Ir(1) C(3) 37.0(5) yes
C(2) Ir(1) C(4) 63.7(5) yes
C(2) Ir(1) C(5) 64.8(5) yes
C(2) Ir(1) C(6) 39.6(5) yes
C(3) Ir(1) C(4) 38.6(5) yes
C(3) Ir(1) C(5) 64.9(5) yes
C(3) Ir(1) C(6) 64.8(5) yes
C(4) Ir(1) C(5) 39.2(5) yes
C(4) Ir(1) C(6) 65.1(5) yes
C(5) Ir(1) C(6) 38.7(5) yes
Ir(1) Ir(2) N(1) 49.4(2) yes
Ir(1) Ir(2) C(12) 163.0(3) yes
Ir(1) Ir(2) C(13) 146.2(3) yes
Ir(1) Ir(2) C(14) 113.1(3) yes
Ir(1) Ir(2) C(15) 103.2(3) yes
Ir(1) Ir(2) C(16) 124.6(3) yes
Ir(1) Ir(2) C(22) 88.8(4) yes
N(1) Ir(2) C(12) 145.5(4) yes
N(1) Ir(2) C(13) 112.4(4) yes
N(1) Ir(2) C(14) 104.2(4) yes
N(1) Ir(2) C(15) 125.5(4) yes
N(1) Ir(2) C(16) 162.9(4) yes
N(1) Ir(2) C(22) 94.4(5) yes
C(12) Ir(2) C(13) 36.8(4) yes
C(12) Ir(2) C(14) 61.1(4) yes
C(12) Ir(2) C(15) 62.3(5) yes
C(12) Ir(2) C(16) 38.4(5) yes
C(12) Ir(2) C(22) 96.2(5) yes
C(13) Ir(2) C(14) 36.6(4) yes
C(13) Ir(2) C(15) 61.5(5) yes
C(13) Ir(2) C(16) 62.8(4) yes
C(13) Ir(2) C(22) 123.7(5) yes
C(14) Ir(2) C(15) 36.1(5) yes
C(14) Ir(2) C(16) 61.5(4) yes
C(14) Ir(2) C(22) 157.3(5) yes
C(15) Ir(2) C(16) 37.3(5) yes
C(15) Ir(2) C(22) 136.1(5) yes
C(16) Ir(2) C(22) 101.8(5) yes
O(1) S(1) O(2) 117.6(5) yes
O(1) S(1) N(1) 108.0(5) yes
O(1) S(1) C(1) 107.6(5) yes
O(2) S(1) N(1) 108.8(5) yes
O(2) S(1) C(1) 108.8(6) yes
N(1) S(1) C(1) 105.4(6) yes
Ir(1) N(1) Ir(2) 81.3(3) yes
Ir(1) N(1) S(1) 123.6(5) yes
Ir(2) N(1) S(1) 124.6(5) yes
Ir(1) C(2) C(3) 72.7(7) yes
Ir(1) C(2) C(6) 69.4(7) yes
Ir(1) C(2) C(7) 126.1(9) yes
C(3) C(2) C(6) 109.7(11) yes
C(3) C(2) C(7) 125.7(12) yes
C(6) C(2) C(7) 124.6(11) yes
Ir(1) C(3) C(2) 70.3(7) yes
Ir(1) C(3) C(4) 70.0(7) yes
Ir(1) C(3) C(8) 127.9(10) yes
C(2) C(3) C(4) 108.1(11) yes
C(2) C(3) C(8) 128.0(12) yes
C(4) C(3) C(8) 123.8(12) yes
Ir(1) C(4) C(3) 71.4(7) yes
Ir(1) C(4) C(5) 69.9(7) yes
Ir(1) C(4) C(9) 134.6(10) yes
C(3) C(4) C(5) 107.7(12) yes
C(3) C(4) C(9) 127.7(13) yes
C(5) C(4) C(9) 123.3(13) yes
Ir(1) C(5) C(4) 70.9(7) yes
Ir(1) C(5) C(6) 69.9(7) yes
Ir(1) C(5) C(10) 127.2(9) yes
C(4) C(5) C(6) 107.6(11) yes
C(4) C(5) C(10) 127.8(12) yes
C(6) C(5) C(10) 124.5(13) yes
Ir(1) C(6) C(2) 71.0(7) yes
Ir(1) C(6) C(5) 71.4(7) yes
Ir(1) C(6) C(11) 125.2(10) yes
C(2) C(6) C(5) 106.9(11) yes
C(2) C(6) C(11) 125.7(12) yes
C(5) C(6) C(11) 127.4(12) yes
Ir(2) C(12) C(13) 72.9(7) yes
Ir(2) C(12) C(16) 69.1(7) yes
Ir(2) C(12) C(17) 124.8(10) yes
C(13) C(12) C(16) 107.5(11) yes
C(13) C(12) C(17) 125.5(13) yes
C(16) C(12) C(17) 126.9(13) yes
Ir(2) C(13) C(12) 70.3(7) yes
Ir(2) C(13) C(14) 72.1(7) yes
Ir(2) C(13) C(18) 126.5(9) yes
C(12) C(13) C(14) 107.3(11) yes
C(12) C(13) C(18) 125.8(11) yes
C(14) C(13) C(18) 126.8(12) yes
Ir(2) C(14) C(13) 71.3(7) yes
Ir(2) C(14) C(15) 71.7(8) yes
Ir(2) C(14) C(19) 129.6(9) yes
C(13) C(14) C(15) 109.9(11) yes
C(13) C(14) C(19) 124.1(12) yes
C(15) C(14) C(19) 125.5(12) yes
Ir(2) C(15) C(14) 72.2(7) yes
Ir(2) C(15) C(16) 68.2(8) yes
Ir(2) C(15) C(20) 130.3(10) yes
C(14) C(15) C(16) 107.3(12) yes
C(14) C(15) C(20) 127.0(13) yes
C(16) C(15) C(20) 125.3(13) yes
Ir(2) C(16) C(12) 72.5(8) yes
Ir(2) C(16) C(15) 74.5(8) yes
Ir(2) C(16) C(21) 124.6(10) yes
C(12) C(16) C(15) 107.8(11) yes
C(12) C(16) C(21) 124.0(13) yes
C(15) C(16) C(21) 127.8(14) yes
Ir(2) C(22) O(3) 172.5(13) yes
Ir(1) N(1) H(1) 108.2 no
Ir(2) N(1) H(1) 108.2 no
S(1) N(1) H(1) 108.0 no
S(1) C(1) H(2) 109.4 no
S(1) C(1) H(3) 109.7 no
S(1) C(1) H(4) 109.3 no
H(2) C(1) H(3) 109.5 no
H(2) C(1) H(4) 109.5 no
H(3) C(1) H(4) 109.5 no
C(2) C(7) H(5) 109.5 no
C(2) C(7) H(6) 109.1 no
C(2) C(7) H(7) 109.8 no
H(5) C(7) H(6) 109.5 no
H(5) C(7) H(7) 109.5 no
H(6) C(7) H(7) 109.5 no
C(3) C(8) H(8) 109.0 no
C(3) C(8) H(9) 109.2 no
C(3) C(8) H(10) 110.1 no
H(8) C(8) H(9) 109.5 no
H(8) C(8) H(10) 109.5 no
H(9) C(8) H(10) 109.5 no
C(4) C(9) H(11) 109.8 no
C(4) C(9) H(12) 109.5 no
C(4) C(9) H(13) 109.1 no
H(11) C(9) H(12) 109.5 no
H(11) C(9) H(13) 109.5 no
H(12) C(9) H(13) 109.5 no
C(5) C(10) H(14) 110.4 no
C(5) C(10) H(15) 109.0 no
C(5) C(10) H(16) 109.1 no
H(14) C(10) H(15) 109.5 no
H(14) C(10) H(16) 109.5 no
H(15) C(10) H(16) 109.5 no
C(6) C(11) H(17) 110.2 no
C(6) C(11) H(18) 110.1 no
C(6) C(11) H(19) 108.1 no
H(17) C(11) H(18) 109.5 no
H(17) C(11) H(19) 109.5 no
H(18) C(11) H(19) 109.5 no
C(12) C(17) H(20) 107.6 no
C(12) C(17) H(21) 111.3 no
C(12) C(17) H(22) 109.6 no
H(20) C(17) H(21) 109.5 no
H(20) C(17) H(22) 109.5 no
H(21) C(17) H(22) 109.5 no
C(13) C(18) H(23) 109.3 no
C(13) C(18) H(24) 109.5 no
C(13) C(18) H(25) 109.7 no
H(23) C(18) H(24) 109.5 no
H(23) C(18) H(25) 109.5 no
H(24) C(18) H(25) 109.5 no
C(14) C(19) H(26) 110.2 no
C(14) C(19) H(27) 108.5 no
C(14) C(19) H(28) 109.7 no
H(26) C(19) H(27) 109.5 no
H(26) C(19) H(28) 109.5 no
H(27) C(19) H(28) 109.5 no
C(15) C(20) H(29) 110.3 no
C(15) C(20) H(30) 108.6 no
C(15) C(20) H(31) 109.5 no
H(29) C(20) H(30) 109.5 no
H(29) C(20) H(31) 109.5 no
H(30) C(20) H(31) 109.5 no
C(16) C(21) H(32) 109.7 no
C(16) C(21) H(33) 109.5 no
C(16) C(21) H(34) 109.3 no
H(32) C(21) H(33) 109.5 no
H(32) C(21) H(34) 109.5 no
H(33) C(21) H(34) 109.5 no

loop_
_geom_bond_atom_site_label_1
_geom_bond_atom_site_label_2
_geom_bond_distance
_geom_bond_publ_flag
Ir(1) Ir(2) 2.7316(6) yes
Ir(1) Cl(1) 2.402(3) yes
Ir(1) N(1) 2.099(9) yes
Ir(1) C(2) 2.167(12) yes
Ir(1) C(3) 2.198(13) yes
Ir(1) C(4) 2.179(14) yes
Ir(1) C(5) 2.166(12) yes
Ir(1) C(6) 2.146(13) yes
Ir(2) N(1) 2.095(9) yes
Ir(2) C(12) 2.234(12) yes
Ir(2) C(13) 2.268(12) yes
Ir(2) C(14) 2.278(14) yes
Ir(2) C(15) 2.272(13) yes
Ir(2) C(16) 2.188(14) yes
Ir(2) C(22) 1.865(15) yes
S(1) O(1) 1.438(8) yes
S(1) O(2) 1.425(9) yes
S(1) N(1) 1.640(10) yes
S(1) C(1) 1.757(13) yes
O(3) C(22) 1.093(19) yes
C(2) C(3) 1.386(19) yes
C(2) C(6) 1.461(18) yes
C(2) C(7) 1.518(18) yes
C(3) C(4) 1.445(19) yes
C(3) C(8) 1.49(2) yes
C(4) C(5) 1.46(2) yes
C(4) C(9) 1.49(2) yes
C(5) C(6) 1.428(19) yes
C(5) C(10) 1.51(2) yes
C(6) C(11) 1.491(19) yes
C(12) C(13) 1.422(19) yes
C(12) C(16) 1.46(2) yes
C(12) C(17) 1.51(2) yes
C(13) C(14) 1.428(18) yes
C(13) C(18) 1.50(2) yes
C(14) C(15) 1.41(2) yes
C(14) C(19) 1.52(2) yes
C(15) C(16) 1.43(2) yes
C(15) C(20) 1.50(2) yes
C(16) C(21) 1.49(2) yes
N(1) H(1) 0.950 no
C(1) H(2) 0.950 no
C(1) H(3) 0.950 no
C(1) H(4) 0.950 no
C(7) H(5) 0.950 no
C(7) H(6) 0.950 no
C(7) H(7) 0.950 no
C(8) H(8) 0.950 no
C(8) H(9) 0.950 no
C(8) H(10) 0.950 no
C(9) H(11) 0.950 no
C(9) H(12) 0.950 no
C(9) H(13) 0.950 no
C(10) H(14) 0.950 no
C(10) H(15) 0.950 no
C(10) H(16) 0.950 no
C(11) H(17) 0.950 no
C(11) H(18) 0.950 no
C(11) H(19) 0.950 no
C(17) H(20) 0.950 no
C(17) H(21) 0.950 no
C(17) H(22) 0.950 no
C(18) H(23) 0.950 no
C(18) H(24) 0.950 no
C(18) H(25) 0.950 no
C(19) H(26) 0.950 no
C(19) H(27) 0.950 no
C(19) H(28) 0.950 no
C(20) H(29) 0.950 no
C(20) H(30) 0.950 no
C(20) H(31) 0.950 no
C(21) H(32) 0.950 no
C(21) H(33) 0.950 no
C(21) H(34) 0.950 no
